data_8101990
loop_
_publ_author_name
'Zareef, M.'
'Iqbal, R.'
'Zaidi, J. H.'
'Qadeer, G.'
'Wong, W.-Y.'
'Akhtar, H.'

_publ_section_title
;
Crystal structure of picolinic acid hydrazide, C~6~H~7~N~3~O
;
_journal_issue 3
_journal_name_full 'Zeitschrift f\"ur Kristallographie - New Crystal Structures'
_journal_page_first 307
_journal_page_last 308
_journal_volume 221
_journal_year 2006
_chemical_formula_sum 'C6 H7 N3 O'
_chemical_formula_weight 137.15
_chemical_name_systematic
; 
 picolinic acid hydrazide
;
_space_group_IT_number 15
_symmetry_cell_setting monoclinic
_symmetry_space_group_name_Hall '-C 2yc'
_symmetry_space_group_name_H-M 'C 1 2/c 1'
_atom_sites_solution_hydrogens geom
_atom_sites_solution_primary direct
_atom_sites_solution_secondary difmap
_audit_creation_method SHELXL-97
_cell_angle_alpha 90.00
_cell_angle_beta 107.095(2)
_cell_angle_gamma 90.00
_cell_formula_units_Z 8
_cell_length_a 19.2223(18)
_cell_length_b 3.8987(4)
_cell_length_c 18.1150(17)
_cell_measurement_temperature 293(2)
_cell_volume 1297.6(2)
_computing_molecular_graphics SHELXTL
_computing_structure_refinement 'SHELXL-97 (Sheldrick, 1997)'
_computing_structure_solution SHELXS-97
_diffrn_ambient_temperature 293(2)
_diffrn_measured_fraction_theta_full 0.917
_diffrn_measured_fraction_theta_max 0.917
_diffrn_measurement_device_type 'Bruker SMART 1000 CCD'
_diffrn_measurement_method omega
_diffrn_radiation_monochromator graphite
_diffrn_radiation_source 'fine-focus sealed tube'
_diffrn_radiation_type MoK\a
_diffrn_radiation_wavelength 0.71073
_diffrn_reflns_av_R_equivalents 0.0214
_diffrn_reflns_av_sigmaI/netI 0.0238
_diffrn_reflns_limit_h_max 17
_diffrn_reflns_limit_h_min -25
_diffrn_reflns_limit_k_max 5
_diffrn_reflns_limit_k_min -4
_diffrn_reflns_limit_l_max 23
_diffrn_reflns_limit_l_min -18
_diffrn_reflns_number 3453
_diffrn_reflns_theta_full 28.23
_diffrn_reflns_theta_max 28.23
_diffrn_reflns_theta_min 2.22
_exptl_absorpt_coefficient_mu 0.102
_exptl_absorpt_correction_T_max 1.0000
_exptl_absorpt_correction_T_min 0.7693
_exptl_absorpt_correction_type SADABS
_exptl_crystal_colour colorless
_exptl_crystal_density_diffrn 1.404
_exptl_crystal_density_method 'not measured'
_exptl_crystal_description block
_exptl_crystal_F_000 576
_exptl_crystal_size_max 0.28
_exptl_crystal_size_mid 0.20
_exptl_crystal_size_min 0.18
_refine_diff_density_max 0.221
_refine_diff_density_min -0.238
_refine_diff_density_rms 0.045
_refine_ls_extinction_coef 0.051(5)
_refine_ls_extinction_expression Fc^*^=kFc[1+0.001xFc^2^\l^3^/sin(2\q)]^-1/4^
_refine_ls_extinction_method SHELXL
_refine_ls_goodness_of_fit_ref 1.091
_refine_ls_hydrogen_treatment mixed
_refine_ls_matrix_type full
_refine_ls_number_parameters 104
_refine_ls_number_reflns 1462
_refine_ls_number_restraints 0
_refine_ls_restrained_S_all 1.091
_refine_ls_R_factor_all 0.0425
_refine_ls_R_factor_gt 0.0384
_refine_ls_shift/su_max 0.000
_refine_ls_shift/su_mean 0.000
_refine_ls_structure_factor_coef Fsqd
_refine_ls_weighting_details 'calc w=1/[\s^2^(Fo^2^)+(0.0730P)^2^+0.2800P] where P=(Fo^2^+2Fc^2^)/3'
_refine_ls_weighting_scheme calc
_refine_ls_wR_factor_gt 0.1162
_refine_ls_wR_factor_ref 0.1217
_reflns_number_gt 1280
_reflns_number_total 1462
_reflns_threshold_expression >2sigma(I)
_cod_data_source_file 1267-1801.cff
_cod_data_source_block wy1497wm
_cod_depositor_comments
;
The following automatic conversions were performed:
'_symmetry_cell_setting' value 'Monoclinic' changed to 'monoclinic'
according to '/home/saulius/struct/CIF-dictionaries/cif_core.dic'
dictionary named 'cif_core.dic' version 2.4.1 from 2010-06-29.

Automatic conversion script
Id: cif_fix_enum 1555 2011-01-17 13:19:09Z saulius 
;
_cod_original_sg_symbol_H-M C12/c1
_cod_database_code 8101990

loop_
_symmetry_equiv_pos_as_xyz
'x, y, z'
'-x, y, -z+1/2'
'x+1/2, y+1/2, z'
'-x+1/2, y+1/2, -z+1/2'
'-x, -y, -z'
'x, -y, z-1/2'
'-x+1/2, -y+1/2, -z'
'x+1/2, -y+1/2, z-1/2'

loop_
_atom_site_label
_atom_site_type_symbol
_atom_site_fract_x
_atom_site_fract_y
_atom_site_fract_z
_atom_site_U_iso_or_equiv
_atom_site_adp_type
_atom_site_occupancy
_atom_site_symmetry_multiplicity
_atom_site_Wyckoff_symbol
_atom_site_calc_flag
_atom_site_refinement_flags
_atom_site_disorder_assembly
_atom_site_disorder_group
O1 O 0.42436(4) 0.7346(3) 0.02353(5) 0.0505(3) Uani 1 8 f d . . .
N1 N 0.40259(5) 1.1190(3) 0.19451(5) 0.0413(3) Uani 1 8 f d . . .
N2 N 0.50925(5) 0.8879(3) 0.13393(6) 0.0426(3) Uani 1 8 f d . . .
H2A H 0.5174(8) 0.956(4) 0.1782(10) 0.053(4) Uiso 1 8 f d . . .
N3 N 0.56853(5) 0.7600(4) 0.11009(6) 0.0494(3) Uani 1 8 f d . . .
H3A H 0.5534(10) 0.584(6) 0.0821(12) 0.082(6) Uiso 1 8 f d . . .
H3B H 0.5771(9) 0.911(5) 0.0774(11) 0.064(5) Uiso 1 8 f d . . .
C1 C 0.34908(7) 1.2431(3) 0.22071(7) 0.0462(3) Uani 1 8 f d . . .
H1A H 0.3617 1.3371 0.2701 0.055 Uiso 1 8 f calc R . .
C2 C 0.27615(7) 1.2387(3) 0.17831(7) 0.0460(3) Uani 1 8 f d . . .
H2 H 0.2409 1.3253 0.1991 0.055 Uiso 1 8 f calc R . .
C3 C 0.25680(6) 1.1040(4) 0.10495(7) 0.0493(3) Uani 1 8 f d . . .
H3 H 0.2082 1.0940 0.0755 0.059 Uiso 1 8 f calc R . .
C4 C 0.31138(6) 0.9834(3) 0.07577(6) 0.0442(3) Uani 1 8 f d . . .
H4 H 0.3002 0.8970 0.0258 0.053 Uiso 1 8 f calc R . .
C5 C 0.38284(5) 0.9939(3) 0.12239(5) 0.0336(3) Uani 1 8 f d . . .
C6 C 0.44071(5) 0.8601(3) 0.08897(6) 0.0359(3) Uani 1 8 f d . . .

loop_
_atom_site_aniso_label
_atom_site_aniso_U_11
_atom_site_aniso_U_22
_atom_site_aniso_U_33
_atom_site_aniso_U_23
_atom_site_aniso_U_13
_atom_site_aniso_U_12
O1 0.0453(5) 0.0707(6) 0.0357(5) -0.0147(4) 0.0122(3) -0.0015(4)
N1 0.0389(5) 0.0532(6) 0.0305(5) -0.0043(4) 0.0082(3) 0.0003(4)
N2 0.0340(5) 0.0626(7) 0.0315(5) -0.0044(4) 0.0103(4) 0.0036(4)
N3 0.0384(5) 0.0701(8) 0.0417(6) 0.0007(5) 0.0148(4) 0.0100(5)
C1 0.0512(6) 0.0559(7) 0.0334(5) -0.0044(5) 0.0155(5) 0.0043(5)
C2 0.0463(6) 0.0507(7) 0.0466(6) 0.0045(5) 0.0222(5) 0.0093(5)
C3 0.0338(5) 0.0645(8) 0.0476(6) 0.0004(5) 0.0090(4) 0.0031(5)
C4 0.0367(5) 0.0594(7) 0.0347(5) -0.0064(5) 0.0078(4) -0.0024(5)
C5 0.0340(5) 0.0383(6) 0.0287(5) 0.0004(4) 0.0092(4) -0.0022(4)
C6 0.0370(5) 0.0410(6) 0.0302(5) -0.0003(4) 0.0105(4) -0.0011(4)

loop_
_atom_type_symbol
_atom_type_description
_atom_type_scat_dispersion_real
_atom_type_scat_dispersion_imag
_atom_type_scat_source
C C 0.0033 0.0016 'International Tables Vol C Tables 4.2.6.8 and 6.1.1.4'
H H 0.0000 0.0000 'International Tables Vol C Tables 4.2.6.8 and 6.1.1.4'
N N 0.0061 0.0033 'International Tables Vol C Tables 4.2.6.8 and 6.1.1.4'
O O 0.0106 0.0060 'International Tables Vol C Tables 4.2.6.8 and 6.1.1.4'

loop_
_geom_angle_atom_site_label_1
_geom_angle_atom_site_label_2
_geom_angle_atom_site_label_3
_geom_angle
_geom_angle_site_symmetry_1
_geom_angle_site_symmetry_3
_geom_angle_publ_flag
C5 N1 C1 116.64(9) . . ?
C6 N2 N3 121.44(10) . . ?
C6 N2 H2A 119.7(11) . . ?
N3 N2 H2A 118.3(11) . . ?
N2 N3 H3A 107.5(13) . . ?
N2 N3 H3B 107.1(11) . . ?
H3A N3 H3B 103.6(17) . . ?
N1 C1 C2 123.67(11) . . ?
N1 C1 H1A 118.2 . . ?
C2 C1 H1A 118.2 . . ?
C3 C2 C1 118.85(10) . . ?
C3 C2 H2 120.6 . . ?
C1 C2 H2 120.6 . . ?
C2 C3 C4 118.52(10) . . ?
C2 C3 H3 120.7 . . ?
C4 C3 H3 120.7 . . ?
C5 C4 C3 118.86(10) . . ?
C5 C4 H4 120.6 . . ?
C3 C4 H4 120.6 . . ?
N1 C5 C4 123.42(9) . . ?
N1 C5 C6 119.10(9) . . ?
C4 C5 C6 117.48(9) . . ?
O1 C6 N2 123.04(10) . . ?
O1 C6 C5 120.88(9) . . ?
N2 C6 C5 116.08(9) . . ?

loop_
_geom_bond_atom_site_label_1
_geom_bond_atom_site_label_2
_geom_bond_distance
_geom_bond_site_symmetry_2
_geom_bond_publ_flag
O1 C6 1.2348(13) . ?
N1 C5 1.3406(13) . ?
N1 C1 1.3432(14) . ?
N2 C6 1.3342(13) . ?
N2 N3 1.4222(13) . ?
N2 H2A 0.814(17) . ?
N3 H3A 0.85(2) . ?
N3 H3B 0.88(2) . ?
C1 C2 1.3866(17) . ?
C1 H1A 0.9300 . ?
C2 C3 1.3744(18) . ?
C2 H2 0.9300 . ?
C3 C4 1.3883(16) . ?
C3 H3 0.9300 . ?
C4 C5 1.3855(14) . ?
C4 H4 0.9300 . ?
C5 C6 1.5073(14) . ?

loop_
_cod_related_entry_id
_cod_related_entry_database
_cod_related_entry_code
1 ChemSpider 224387
